data_2022763
loop_
_publ_author_name
'Madhan, S.'
'NizamMohideen, M.'
'Pavunkumar, Vinayagam'
'MohanaKrishnan, Arasambattu K.'

_publ_section_title
;
 The synthesis, crystal structure and Hirshfeld surface analysis of the
 thio-phene derivatives
 5-(phenyl-sulfon-yl)-5,6-di-hydro-benzo[4,5]thieno[3,2-<i>j</i>]phenanthridine
 and
 (<i>E</i>)-<i>N</i>-{2-[2-(benzo[<i>b</i>]thiophen-2-yl)ethenyl]phen-yl}-<i>N</i>-(prop-2-yn-1-yl)benzene-sulfonamide.
;
_journal_coeditor_code ZN2028
_journal_issue 'Pt 6'
_journal_name_full 'Acta crystallographica. Section E, Crystallographic communications'
_journal_page_first 521
_journal_page_last 525
_journal_paper_doi 10.1107/S2056989023003821
_journal_volume 79
_journal_year 2023
_chemical_formula_iupac 'C26 H19 N O2 S2'
_chemical_formula_moiety 'C26 H19 N O2 S2'
_chemical_formula_sum 'C26 H19 N O2 S2'
_chemical_formula_weight 441.54
_chemical_name_systematic
;
5-(Phenylsulfonyl)-5,6-dihydrobenzo[4,5]thieno[3,2-<i>j</i>]phenanthridine
;
_space_group_crystal_system monoclinic
_space_group_IT_number 14
_space_group_name_Hall '-P 2yn'
_space_group_name_H-M_alt 'P 1 21/n 1'
_atom_sites_solution_hydrogens geom
_audit_creation_method SHELXL-2018/3
_cell_angle_alpha 90
_cell_angle_beta 91.6660(10)
_cell_angle_gamma 90
_cell_formula_units_Z 4
_cell_length_a 10.3378(4)
_cell_length_b 19.4299(7)
_cell_length_c 10.5128(4)
_cell_measurement_reflns_used 9927
_cell_measurement_temperature 298(2)
_cell_measurement_theta_max 30.47
_cell_measurement_theta_min 2.72
_cell_volume 2110.73(14)
_computing_cell_refinement
;
APEX3/SAINT (Bruker, 2016)
;
_computing_data_collection
;
APEX3 (Bruker, 2016)
;
_computing_data_reduction
;
SAINT/XPREP (Bruker, 2016)
;
_computing_molecular_graphics
;
ORTEP-3 for Windows (Farrugia, 2012) and
Mercury (Macrae <i>et al.</i>, 2020)
;
_computing_publication_material
;
WinGX (Farrugia, 2012), pubCIF (Westrip, 2010) and PLATON (Spek,
2020)
;
_computing_structure_refinement
;
<i>SHELXL2018/3</i> (Sheldrick, 2015b)
;
_computing_structure_solution
;
<i>SHELXT2018/2</i> (Sheldrick, 2015a)
;
_diffrn_ambient_temperature 298(2)
_diffrn_measured_fraction_theta_full 0.997
_diffrn_measured_fraction_theta_max 0.998
_diffrn_measurement_device_type 'Bruker D8 VENTURE diffractometer with PHOTON II detector'
_diffrn_measurement_method '\w and \f scan'
_diffrn_radiation_monochromator graphite
_diffrn_radiation_source 'fine-focus sealed tube'
_diffrn_radiation_type MoK\a
_diffrn_radiation_wavelength 0.71073
_diffrn_reflns_av_R_equivalents 0.0486
_diffrn_reflns_av_unetI/netI 0.0187
_diffrn_reflns_limit_h_max 14
_diffrn_reflns_limit_h_min -14
_diffrn_reflns_limit_k_max 27
_diffrn_reflns_limit_k_min -27
_diffrn_reflns_limit_l_max 15
_diffrn_reflns_limit_l_min -15
_diffrn_reflns_number 102594
_diffrn_reflns_theta_full 25.242
_diffrn_reflns_theta_max 30.507
_diffrn_reflns_theta_min 3.438
_exptl_absorpt_coefficient_mu 0.277
_exptl_absorpt_correction_T_max 0.952
_exptl_absorpt_correction_T_min 0.913
_exptl_absorpt_correction_type multi-scan
_exptl_absorpt_process_details
;
(SADABS; Krause <i>et al.</i>,  2015)
;
_exptl_crystal_colour White
_exptl_crystal_density_diffrn 1.389
_exptl_crystal_description Solid
_exptl_crystal_F_000 920
_exptl_crystal_size_max 0.282
_exptl_crystal_size_mid 0.212
_exptl_crystal_size_min 0.113
_refine_diff_density_max 0.282
_refine_diff_density_min -0.407
_refine_ls_extinction_method none
_refine_ls_goodness_of_fit_ref 1.083
_refine_ls_hydrogen_treatment constr
_refine_ls_matrix_type full
_refine_ls_number_parameters 281
_refine_ls_number_reflns 6426
_refine_ls_number_restraints 0
_refine_ls_restrained_S_all 1.083
_refine_ls_R_factor_all 0.0474
_refine_ls_R_factor_gt 0.0385
_refine_ls_shift/su_max 0.001
_refine_ls_shift/su_mean 0.000
_refine_ls_structure_factor_coef Fsqd
_refine_ls_weighting_details 'w=1/[\s^2^(Fo^2^)+(0.0461P)^2^+0.6470P] where P=(Fo^2^+2Fc^2^)/3'
_refine_ls_weighting_scheme calc
_refine_ls_wR_factor_gt 0.0988
_refine_ls_wR_factor_ref 0.1074
_reflns_number_gt 5503
_reflns_number_total 6426
_reflns_threshold_expression 'I > 2\s(I)'
_cod_data_source_file zn2028sup1.cif
_cod_data_source_block I
_cod_depositor_comments 'Adding full bibliography for 2022763--2022764.cif.'
_cod_original_sg_symbol_H-M 'P 21/n'
_cod_database_code 2022763
_cod_database_fobs_code 2022763
_shelx_space_group_comment
;
The symmetry employed for this shelxl refinement is uniquely defined
by the following loop, which should always be used as a source of
symmetry information in preference to the above space-group names.
They are only intended as comments.
;
_shelx_estimated_absorpt_t_min 0.926
_shelx_estimated_absorpt_t_max 0.969

loop_
_space_group_symop_operation_xyz
'x, y, z'
'-x+1/2, y+1/2, -z+1/2'
'-x, -y, -z'
'x-1/2, -y-1/2, z-1/2'

loop_
_atom_site_type_symbol
_atom_site_label
_atom_site_fract_x
_atom_site_fract_y
_atom_site_fract_z
_atom_site_U_iso_or_equiv
_atom_site_adp_type
_atom_site_calc_flag
_atom_site_occupancy
_atom_site_disorder_assembly
_atom_site_disorder_group
C C1 0.18150(12) 0.54394(7) 0.49074(12) 0.0357(2) Uani d 1 . .
C C2 0.07837(14) 0.57488(8) 0.42365(15) 0.0456(3) Uani d 1 . .
H H2 0.043585 0.616286 0.450922 0.055 Uiso calc 1 . .
C C3 0.02956(15) 0.54248(9) 0.31610(16) 0.0509(4) Uani d 1 . .
H H3 -0.038513 0.562400 0.269510 0.061 Uiso calc 1 . .
C C4 0.08113(15) 0.48034(9) 0.27666(15) 0.0486(3) Uani d 1 . .
H H4 0.046942 0.459128 0.203845 0.058 Uiso calc 1 . .
C C5 0.18211(13) 0.44951(7) 0.34353(13) 0.0411(3) Uani d 1 . .
H H5 0.214467 0.407556 0.316150 0.049 Uiso calc 1 . .
C C6 0.23642(11) 0.48106(6) 0.45270(11) 0.0323(2) Uani d 1 . .
C C7 0.34011(11) 0.45888(6) 0.54103(11) 0.0304(2) Uani d 1 . .
C C8 0.35613(12) 0.50602(6) 0.64208(12) 0.0326(2) Uani d 1 . .
C C9 0.44637(12) 0.49656(6) 0.74072(12) 0.0345(2) Uani d 1 . .
H H9 0.454519 0.528641 0.806122 0.041 Uiso calc 1 . .
C C10 0.52436(11) 0.43836(6) 0.74018(11) 0.0314(2) Uani d 1 . .
C C11 0.62210(12) 0.42551(6) 0.84265(11) 0.0335(2) Uani d 1 . .
C C12 0.66959(14) 0.47761(8) 0.92326(13) 0.0421(3) Uani d 1 . .
H H12 0.639586 0.522406 0.912326 0.051 Uiso calc 1 . .
C C13 0.76051(15) 0.46350(9) 1.01902(14) 0.0484(3) Uani d 1 . .
H H13 0.790176 0.498700 1.072230 0.058 Uiso calc 1 . .
C C14 0.80733(15) 0.39763(9) 1.03599(15) 0.0504(3) Uani d 1 . .
H H14 0.868110 0.388423 1.100704 0.060 Uiso calc 1 . .
C C15 0.76402(14) 0.34548(8) 0.95703(14) 0.0460(3) Uani d 1 . .
H H15 0.796669 0.301174 0.967394 0.055 Uiso calc 1 . .
C C16 0.67120(12) 0.35912(7) 0.86155(12) 0.0356(2) Uani d 1 . .
C C17 0.38346(13) 0.27810(7) 0.86487(13) 0.0395(3) Uani d 1 . .
C C18 0.36218(19) 0.30659(9) 0.98291(17) 0.0586(4) Uani d 1 . .
H H18 0.427937 0.307864 1.045138 0.070 Uiso calc 1 . .
C C19 0.2403(2) 0.33334(11) 1.0068(2) 0.0768(6) Uani d 1 . .
H H19 0.224407 0.352937 1.085500 0.092 Uiso calc 1 . .
C C20 0.1442(2) 0.33097(11) 0.9155(3) 0.0786(7) Uani d 1 . .
H H20 0.062980 0.348623 0.932799 0.094 Uiso calc 1 . .
C C21 0.16574(18) 0.30305(12) 0.7993(2) 0.0745(6) Uani d 1 . .
H H21 0.099453 0.302077 0.737596 0.089 Uiso calc 1 . .
C C22 0.28611(16) 0.27605(9) 0.77249(17) 0.0548(4) Uani d 1 . .
H H22 0.300957 0.256810 0.693241 0.066 Uiso calc 1 . .
C C23 0.60124(13) 0.32934(7) 0.64517(12) 0.0373(3) Uani d 1 . .
H H23A 0.562993 0.291924 0.595934 0.045 Uiso calc 1 . .
H H23B 0.682220 0.341678 0.606776 0.045 Uiso calc 1 . .
C C24 0.51108(11) 0.39059(6) 0.63939(11) 0.0308(2) Uani d 1 . .
C C25 0.42157(11) 0.40052(6) 0.53871(11) 0.0310(2) Uani d 1 . .
C C26 0.41359(15) 0.35107(7) 0.42818(14) 0.0442(3) Uani d 1 . .
H H26A 0.483215 0.318491 0.435605 0.066 Uiso calc 1 . .
H H26B 0.420076 0.376139 0.349937 0.066 Uiso calc 1 . .
H H26C 0.332397 0.327105 0.428648 0.066 Uiso calc 1 . .
N N1 0.62789(10) 0.30555(5) 0.77677(11) 0.0366(2) Uani d 1 . .
O O1 0.52000(12) 0.19506(5) 0.73109(12) 0.0559(3) Uani d 1 . .
O O2 0.59493(12) 0.22243(6) 0.95103(12) 0.0598(3) Uani d 1 . .
S S1 0.25152(3) 0.57621(2) 0.63062(3) 0.04119(9) Uani d 1 . .
S S2 0.53669(3) 0.24354(2) 0.83244(3) 0.03996(9) Uani d 1 . .

loop_
_atom_site_aniso_label
_atom_site_aniso_U_11
_atom_site_aniso_U_22
_atom_site_aniso_U_33
_atom_site_aniso_U_12
_atom_site_aniso_U_13
_atom_site_aniso_U_23
C1 0.0340(6) 0.0350(6) 0.0382(6) -0.0006(5) 0.0008(5) 0.0048(5)
C2 0.0410(7) 0.0425(7) 0.0529(8) 0.0062(6) -0.0040(6) 0.0076(6)
C3 0.0417(7) 0.0546(9) 0.0556(9) 0.0016(6) -0.0110(6) 0.0124(7)
C4 0.0447(7) 0.0553(8) 0.0450(7) -0.0054(6) -0.0110(6) 0.0019(6)
C5 0.0399(6) 0.0429(7) 0.0401(6) -0.0030(5) -0.0039(5) -0.0014(5)
C6 0.0304(5) 0.0324(5) 0.0341(5) -0.0035(4) 0.0018(4) 0.0042(4)
C7 0.0312(5) 0.0291(5) 0.0308(5) -0.0025(4) 0.0022(4) 0.0026(4)
C8 0.0345(5) 0.0291(5) 0.0341(6) 0.0018(4) 0.0016(4) 0.0003(4)
C9 0.0392(6) 0.0324(5) 0.0317(5) 0.0008(5) -0.0001(5) -0.0019(4)
C10 0.0335(5) 0.0310(5) 0.0299(5) -0.0013(4) 0.0016(4) 0.0027(4)
C11 0.0328(5) 0.0360(6) 0.0318(5) -0.0019(4) 0.0010(4) 0.0033(4)
C12 0.0459(7) 0.0422(7) 0.0380(6) -0.0018(6) -0.0037(5) -0.0010(5)
C13 0.0462(7) 0.0593(9) 0.0392(7) -0.0046(6) -0.0062(6) -0.0048(6)
C14 0.0412(7) 0.0665(10) 0.0428(7) 0.0025(7) -0.0098(6) 0.0050(7)
C15 0.0396(7) 0.0506(8) 0.0475(7) 0.0050(6) -0.0056(6) 0.0087(6)
C16 0.0313(5) 0.0381(6) 0.0375(6) -0.0012(5) 0.0013(4) 0.0065(5)
C17 0.0397(6) 0.0320(6) 0.0473(7) -0.0015(5) 0.0079(5) 0.0045(5)
C18 0.0632(10) 0.0598(10) 0.0535(9) -0.0070(8) 0.0155(8) -0.0043(7)
C19 0.0836(14) 0.0679(12) 0.0814(14) 0.0007(10) 0.0436(12) -0.0087(10)
C20 0.0536(10) 0.0634(11) 0.1207(19) 0.0110(9) 0.0367(12) 0.0130(12)
C21 0.0432(9) 0.0744(13) 0.1058(17) 0.0080(9) -0.0021(10) 0.0128(12)
C22 0.0463(8) 0.0574(9) 0.0607(9) 0.0047(7) -0.0002(7) 0.0022(8)
C23 0.0416(6) 0.0341(6) 0.0363(6) 0.0052(5) 0.0036(5) 0.0023(5)
C24 0.0329(5) 0.0276(5) 0.0319(5) -0.0006(4) 0.0029(4) 0.0025(4)
C25 0.0325(5) 0.0278(5) 0.0327(5) -0.0025(4) 0.0023(4) 0.0000(4)
C26 0.0489(7) 0.0383(7) 0.0449(7) 0.0040(6) -0.0072(6) -0.0102(5)
N1 0.0359(5) 0.0325(5) 0.0412(6) 0.0013(4) 0.0004(4) 0.0062(4)
O1 0.0604(7) 0.0323(5) 0.0755(8) -0.0006(5) 0.0138(6) -0.0093(5)
O2 0.0557(6) 0.0548(6) 0.0683(7) 0.0017(5) -0.0060(5) 0.0319(6)
S1 0.04479(18) 0.03577(16) 0.04275(18) 0.00946(13) -0.00302(13) -0.00405(12)
S2 0.03959(17) 0.02892(14) 0.05148(19) 0.00299(11) 0.00343(13) 0.00800(12)

loop_
_atom_type_symbol
_atom_type_description
_atom_type_scat_dispersion_real
_atom_type_scat_dispersion_imag
_atom_type_scat_source
C C 0.0033 0.0016 'International Tables Vol C Tables 4.2.6.8 and 6.1.1.4'
H H 0.0000 0.0000 'International Tables Vol C Tables 4.2.6.8 and 6.1.1.4'
N N 0.0061 0.0033 'International Tables Vol C Tables 4.2.6.8 and 6.1.1.4'
O O 0.0106 0.0060 'International Tables Vol C Tables 4.2.6.8 and 6.1.1.4'
S S 0.1246 0.1234 'International Tables Vol C Tables 4.2.6.8 and 6.1.1.4'

loop_
_geom_angle_atom_site_label_1
_geom_angle_atom_site_label_2
_geom_angle_atom_site_label_3
_geom_angle_site_symmetry_1
_geom_angle_site_symmetry_3
_geom_angle
_geom_angle_publ_flag
C2 C1 C6 . . 122.51(13) ?
C2 C1 S1 . . 124.41(11) ?
C6 C1 S1 . . 113.05(9) ?
C3 C2 C1 . . 118.29(14) ?
C3 C2 H2 . . 120.9 ?
C1 C2 H2 . . 120.9 ?
C2 C3 C4 . . 120.54(13) ?
C2 C3 H3 . . 119.7 ?
C4 C3 H3 . . 119.7 ?
C5 C4 C3 . . 121.15(14) ?
C5 C4 H4 . . 119.4 ?
C3 C4 H4 . . 119.4 ?
C4 C5 C6 . . 120.41(14) ?
C4 C5 H5 . . 119.8 ?
C6 C5 H5 . . 119.8 ?
C5 C6 C1 . . 117.09(12) ?
C5 C6 C7 . . 131.20(12) ?
C1 C6 C7 . . 111.65(11) ?
C8 C7 C25 . . 118.53(10) ?
C8 C7 C6 . . 110.80(10) ?
C25 C7 C6 . . 130.66(11) ?
C9 C8 C7 . . 122.65(11) ?
C9 C8 S1 . . 123.92(9) ?
C7 C8 S1 . . 113.43(9) ?
C8 C9 C10 . . 118.87(11) ?
C8 C9 H9 . . 120.6 ?
C10 C9 H9 . . 120.6 ?
C9 C10 C24 . . 119.63(11) ?
C9 C10 C11 . . 121.31(11) ?
C24 C10 C11 . . 119.06(11) ?
C16 C11 C12 . . 117.50(12) ?
C16 C11 C10 . . 119.83(11) ?
C12 C11 C10 . . 122.67(11) ?
C13 C12 C11 . . 121.04(14) ?
C13 C12 H12 . . 119.5 ?
C11 C12 H12 . . 119.5 ?
C14 C13 C12 . . 120.43(14) ?
C14 C13 H13 . . 119.8 ?
C12 C13 H13 . . 119.8 ?
C15 C14 C13 . . 119.92(13) ?
C15 C14 H14 . . 120.0 ?
C13 C14 H14 . . 120.0 ?
C14 C15 C16 . . 119.97(14) ?
C14 C15 H15 . . 120.0 ?
C16 C15 H15 . . 120.0 ?
C15 C16 C11 . . 121.13(13) ?
C15 C16 N1 . . 120.39(12) ?
C11 C16 N1 . . 118.42(11) ?
C22 C17 C18 . . 120.79(15) ?
C22 C17 S2 . . 119.63(12) ?
C18 C17 S2 . . 119.57(13) ?
C17 C18 C19 . . 118.66(19) ?
C17 C18 H18 . . 120.7 ?
C19 C18 H18 . . 120.7 ?
C20 C19 C18 . . 120.39(19) ?
C20 C19 H19 . . 119.8 ?
C18 C19 H19 . . 119.8 ?
C21 C20 C19 . . 120.74(18) ?
C21 C20 H20 . . 119.6 ?
C19 C20 H20 . . 119.6 ?
C20 C21 C22 . . 120.3(2) ?
C20 C21 H21 . . 119.9 ?
C22 C21 H21 . . 119.9 ?
C17 C22 C21 . . 119.13(18) ?
C17 C22 H22 . . 120.4 ?
C21 C22 H22 . . 120.4 ?
N1 C23 C24 . . 112.46(10) ?
N1 C23 H23A . . 109.1 ?
C24 C23 H23A . . 109.1 ?
N1 C23 H23B . . 109.1 ?
C24 C23 H23B . . 109.1 ?
H23A C23 H23B . . 107.8 ?
C25 C24 C10 . . 121.66(11) ?
C25 C24 C23 . . 122.17(11) ?
C10 C24 C23 . . 116.16(10) ?
C24 C25 C7 . . 118.62(10) ?
C24 C25 C26 . . 121.02(11) ?
C7 C25 C26 . . 120.34(11) ?
C25 C26 H26A . . 109.5 ?
C25 C26 H26B . . 109.5 ?
H26A C26 H26B . . 109.5 ?
C25 C26 H26C . . 109.5 ?
H26A C26 H26C . . 109.5 ?
H26B C26 H26C . . 109.5 ?
C16 N1 C23 . . 113.68(10) ?
C16 N1 S2 . . 118.79(9) ?
C23 N1 S2 . . 117.93(9) ?
C1 S1 C8 . . 91.06(6) ?
O2 S2 O1 . . 120.00(8) ?
O2 S2 N1 . . 106.79(6) ?
O1 S2 N1 . . 105.97(7) ?
O2 S2 C17 . . 107.39(7) ?
O1 S2 C17 . . 107.80(7) ?
N1 S2 C17 . . 108.47(6) ?

loop_
_geom_bond_atom_site_label_1
_geom_bond_atom_site_label_2
_geom_bond_site_symmetry_2
_geom_bond_distance
_geom_bond_publ_flag
C1 C2 . 1.3970(18) ?
C1 C6 . 1.4100(18) ?
C1 S1 . 1.7372(14) ?
C2 C3 . 1.377(2) ?
C2 H2 . 0.9300 ?
C3 C4 . 1.388(2) ?
C3 H3 . 0.9300 ?
C4 C5 . 1.378(2) ?
C4 H4 . 0.9300 ?
C5 C6 . 1.4038(17) ?
C5 H5 . 0.9300 ?
C6 C7 . 1.4625(16) ?
C7 C8 . 1.4088(16) ?
C7 C25 . 1.4132(16) ?
C8 C9 . 1.3868(17) ?
C8 S1 . 1.7426(12) ?
C9 C10 . 1.3890(17) ?
C9 H9 . 0.9300 ?
C10 C24 . 1.4123(16) ?
C10 C11 . 1.4767(17) ?
C11 C16 . 1.3984(17) ?
C11 C12 . 1.3998(18) ?
C12 C13 . 1.385(2) ?
C12 H12 . 0.9300 ?
C13 C14 . 1.378(2) ?
C13 H13 . 0.9300 ?
C14 C15 . 1.376(2) ?
C14 H14 . 0.9300 ?
C15 C16 . 1.3937(18) ?
C15 H15 . 0.9300 ?
C16 N1 . 1.4334(17) ?
C17 C22 . 1.379(2) ?
C17 C18 . 1.382(2) ?
C17 S2 . 1.7629(14) ?
C18 C19 . 1.393(3) ?
C18 H18 . 0.9300 ?
C19 C20 . 1.361(3) ?
C19 H19 . 0.9300 ?
C20 C21 . 1.361(3) ?
C20 H20 . 0.9300 ?
C21 C22 . 1.387(2) ?
C21 H21 . 0.9300 ?
C22 H22 . 0.9300 ?
C23 N1 . 1.4770(16) ?
C23 C24 . 1.5117(16) ?
C23 H23A . 0.9700 ?
C23 H23B . 0.9700 ?
C24 C25 . 1.3988(16) ?
C25 C26 . 1.5081(17) ?
C26 H26A . 0.9600 ?
C26 H26B . 0.9600 ?
C26 H26C . 0.9600 ?
N1 S2 . 1.6478(11) ?
O1 S2 . 1.4289(12) ?
O2 S2 . 1.4288(11) ?

loop_
_geom_hbond_atom_site_label_D
_geom_hbond_atom_site_label_H
_geom_hbond_atom_site_label_A
_geom_hbond_site_symmetry_A
_geom_hbond_distance_DH
_geom_hbond_distance_HA
_geom_hbond_distance_DA
_geom_hbond_angle_DHA
_geom_hbond_publ_flag
C23 H23A O1 . 0.97 2.41 2.8935(17) 110.5 yes

loop_
_geom_torsion_atom_site_label_1
_geom_torsion_atom_site_label_2
_geom_torsion_atom_site_label_3
_geom_torsion_atom_site_label_4
_geom_torsion_site_symmetry_1
_geom_torsion_site_symmetry_2
_geom_torsion_site_symmetry_3
_geom_torsion_site_symmetry_4
_geom_torsion
_geom_torsion_publ_flag
C6 C1 C2 C3 . . . . -0.3(2) ?
S1 C1 C2 C3 . . . . -177.95(11) ?
C1 C2 C3 C4 . . . . 0.6(2) ?
C2 C3 C4 C5 . . . . -0.1(2) ?
C3 C4 C5 C6 . . . . -0.9(2) ?
C4 C5 C6 C1 . . . . 1.19(19) ?
C4 C5 C6 C7 . . . . 178.32(13) ?
C2 C1 C6 C5 . . . . -0.62(19) ?
S1 C1 C6 C5 . . . . 177.28(10) ?
C2 C1 C6 C7 . . . . -178.29(12) ?
S1 C1 C6 C7 . . . . -0.39(13) ?
C5 C6 C7 C8 . . . . -176.35(13) ?
C1 C6 C7 C8 . . . . 0.90(14) ?
C5 C6 C7 C25 . . . . 3.9(2) ?
C1 C6 C7 C25 . . . . -178.82(12) ?
C25 C7 C8 C9 . . . . -1.59(18) ?
C6 C7 C8 C9 . . . . 178.66(11) ?
C25 C7 C8 S1 . . . . 178.72(9) ?
C6 C7 C8 S1 . . . . -1.03(13) ?
C7 C8 C9 C10 . . . . 0.05(19) ?
S1 C8 C9 C10 . . . . 179.71(9) ?
C8 C9 C10 C24 . . . . 0.51(18) ?
C8 C9 C10 C11 . . . . -179.97(11) ?
C9 C10 C11 C16 . . . . 160.90(12) ?
C24 C10 C11 C16 . . . . -19.59(17) ?
C9 C10 C11 C12 . . . . -19.40(19) ?
C24 C10 C11 C12 . . . . 160.12(12) ?
C16 C11 C12 C13 . . . . -0.8(2) ?
C10 C11 C12 C13 . . . . 179.48(13) ?
C11 C12 C13 C14 . . . . 0.7(2) ?
C12 C13 C14 C15 . . . . 0.3(2) ?
C13 C14 C15 C16 . . . . -1.2(2) ?
C14 C15 C16 C11 . . . . 1.1(2) ?
C14 C15 C16 N1 . . . . 178.41(13) ?
C12 C11 C16 C15 . . . . -0.07(19) ?
C10 C11 C16 C15 . . . . 179.65(12) ?
C12 C11 C16 N1 . . . . -177.47(11) ?
C10 C11 C16 N1 . . . . 2.25(17) ?
C22 C17 C18 C19 . . . . -0.1(3) ?
S2 C17 C18 C19 . . . . -179.73(14) ?
C17 C18 C19 C20 . . . . 0.4(3) ?
C18 C19 C20 C21 . . . . -0.6(3) ?
C19 C20 C21 C22 . . . . 0.5(3) ?
C18 C17 C22 C21 . . . . 0.0(3) ?
S2 C17 C22 C21 . . . . 179.65(14) ?
C20 C21 C22 C17 . . . . -0.2(3) ?
C9 C10 C24 C25 . . . . 0.50(17) ?
C11 C10 C24 C25 . . . . -179.03(11) ?
C9 C10 C24 C23 . . . . 179.03(11) ?
C11 C10 C24 C23 . . . . -0.50(16) ?
N1 C23 C24 C25 . . . . -146.17(11) ?
N1 C23 C24 C10 . . . . 35.31(15) ?
C10 C24 C25 C7 . . . . -2.03(17) ?
C23 C24 C25 C7 . . . . 179.53(11) ?
C10 C24 C25 C26 . . . . 176.61(12) ?
C23 C24 C25 C26 . . . . -1.83(18) ?
C8 C7 C25 C24 . . . . 2.51(16) ?
C6 C7 C25 C24 . . . . -177.79(11) ?
C8 C7 C25 C26 . . . . -176.14(11) ?
C6 C7 C25 C26 . . . . 3.56(19) ?
C15 C16 N1 C23 . . . . -143.71(12) ?
C11 C16 N1 C23 . . . . 33.72(16) ?
C15 C16 N1 S2 . . . . 70.73(15) ?
C11 C16 N1 S2 . . . . -111.84(11) ?
C24 C23 N1 C16 . . . . -52.19(14) ?
C24 C23 N1 S2 . . . . 93.69(12) ?
C2 C1 S1 C8 . . . . 177.69(12) ?
C6 C1 S1 C8 . . . . -0.16(10) ?
C9 C8 S1 C1 . . . . -178.99(11) ?
C7 C8 S1 C1 . . . . 0.70(10) ?
C16 N1 S2 O2 . . . . -45.38(11) ?
C23 N1 S2 O2 . . . . 170.52(10) ?
C16 N1 S2 O1 . . . . -174.40(10) ?
C23 N1 S2 O1 . . . . 41.49(11) ?
C16 N1 S2 C17 . . . . 70.08(11) ?
C23 N1 S2 C17 . . . . -74.03(11) ?
C22 C17 S2 O2 . . . . -152.99(13) ?
C18 C17 S2 O2 . . . . 26.65(14) ?
C22 C17 S2 O1 . . . . -22.39(14) ?
C18 C17 S2 O1 . . . . 157.25(12) ?
C22 C17 S2 N1 . . . . 91.93(13) ?
C18 C17 S2 N1 . . . . -88.43(13) ?
